data_1518656
loop_
_publ_author_name
'Pawar, Amit B.'
'Chang, Sukbok'

_publ_section_title
;
 Cobalt-Catalyzed C-H Cyanation of (Hetero)arenes and 6-Arylpurines with
 N-Cyanosuccinimide as a New Cyanating Agent.
;
_journal_issue 3
_journal_name_full 'Organic letters'
_journal_page_first 660
_journal_page_last 663
_journal_paper_doi 10.1021/ol503680d
_journal_volume 17
_journal_year 2015
_chemical_formula_moiety 'C13 H10 N4 O'
_chemical_formula_sum 'C13 H10 N4 O'
_chemical_formula_weight 238.25
_chemical_name_systematic
; 
 ? 
;
_space_group_IT_number 2
_symmetry_cell_setting triclinic
_symmetry_space_group_name_Hall '-P 1'
_symmetry_space_group_name_H-M 'P -1'
_atom_sites_solution_hydrogens geom
_atom_sites_solution_primary direct
_atom_sites_solution_secondary difmap
_audit_creation_method SHELXL-97
_cell_angle_alpha 85.814(4)
_cell_angle_beta 78.171(4)
_cell_angle_gamma 89.197(4)
_cell_formula_units_Z 2
_cell_length_a 6.9373(6)
_cell_length_b 8.2261(7)
_cell_length_c 9.7516(8)
_cell_measurement_reflns_used 33282
_cell_measurement_temperature 120(2)
_cell_measurement_theta_max 28.00
_cell_measurement_theta_min 3.00
_cell_volume 543.22(8)
_computing_cell_refinement 'Bruker SMART'
_computing_data_collection 'Bruker SMART'
_computing_data_reduction 'Bruker SAINT'
_computing_molecular_graphics 'Bruker SHELXTL'
_computing_publication_material 'Bruker SHELXTL'
_computing_structure_refinement 'SHELXL-97 (Sheldrick, 2008)'
_computing_structure_solution 'SHELXS-97 (Sheldrick, 2008)'
_diffrn_ambient_temperature 120(2)
_diffrn_measured_fraction_theta_full 0.999
_diffrn_measured_fraction_theta_max 0.999
_diffrn_measurement_device_type 'Photon 100 CMOS detector'
_diffrn_measurement_method 'phi and omega scans'
_diffrn_radiation_monochromator graphite
_diffrn_radiation_source 'fine-focus sealed tube'
_diffrn_radiation_type MoK\a
_diffrn_radiation_wavelength 0.71073
_diffrn_reflns_av_R_equivalents 0.0243
_diffrn_reflns_av_sigmaI/netI 0.0101
_diffrn_reflns_limit_h_max 9
_diffrn_reflns_limit_h_min -9
_diffrn_reflns_limit_k_max 10
_diffrn_reflns_limit_k_min -10
_diffrn_reflns_limit_l_max 12
_diffrn_reflns_limit_l_min -12
_diffrn_reflns_number 33282
_diffrn_reflns_theta_full 28.00
_diffrn_reflns_theta_max 28.00
_diffrn_reflns_theta_min 3.00
_exptl_absorpt_coefficient_mu 0.098
_exptl_absorpt_correction_T_max 0.9835
_exptl_absorpt_correction_T_min 0.9462
_exptl_absorpt_correction_type multi-scan
_exptl_absorpt_process_details SADABS
_exptl_crystal_colour White
_exptl_crystal_density_diffrn 1.457
_exptl_crystal_density_meas ?
_exptl_crystal_density_method 'not measured'
_exptl_crystal_description Platy
_exptl_crystal_F_000 248
_exptl_crystal_size_max 0.57
_exptl_crystal_size_mid 0.30
_exptl_crystal_size_min 0.17
_refine_diff_density_max 0.334
_refine_diff_density_min -0.297
_refine_diff_density_rms 0.065
_refine_ls_extinction_method none
_refine_ls_goodness_of_fit_ref 1.093
_refine_ls_hydrogen_treatment constr
_refine_ls_matrix_type full
_refine_ls_number_parameters 163
_refine_ls_number_reflns 2612
_refine_ls_number_restraints 0
_refine_ls_restrained_S_all 1.093
_refine_ls_R_factor_all 0.0378
_refine_ls_R_factor_gt 0.0359
_refine_ls_shift/su_max 0.000
_refine_ls_shift/su_mean 0.000
_refine_ls_structure_factor_coef Fsqd
_refine_ls_weighting_details 'calc w=1/[\s^2^(Fo^2^)+(0.0604P)^2^+0.1467P] where P=(Fo^2^+2Fc^2^)/3'
_refine_ls_weighting_scheme calc
_refine_ls_wR_factor_gt 0.1014
_refine_ls_wR_factor_ref 0.1033
_reflns_number_gt 2446
_reflns_number_total 2612
_reflns_threshold_expression >2sigma(I)
_cod_data_source_file ol503680d_si_003.cif
_cod_data_source_block n0176b-1
_cod_depositor_comments
;
The following automatic conversions were performed:

'_symmetry_cell_setting' value 'Triclinic' changed to 'triclinic'
according to
/usr/data/users/saulius/crontab/automatic-downloads/rss-feeds/ACS/lib/dictionaries/cif_core.dic
dictionary named 'cif_core.dic' version 2.4.2 from 2011-04-26.

'_exptl_crystal_density_meas' value 'not measured' was changed to '?'
- the value is perceived as not measured.

Automatic conversion script
Id: cif_fix_values 3008 2015-01-20 13:52:24Z robertas 

 Adding full bibliography for 1518655--1518657.cif.
;
_cod_original_sg_symbol_H-M P-1
_cod_database_code 1518656

loop_
_symmetry_equiv_pos_as_xyz
'x, y, z'
'-x, -y, -z'

loop_
_atom_site_label
_atom_site_type_symbol
_atom_site_fract_x
_atom_site_fract_y
_atom_site_fract_z
_atom_site_U_iso_or_equiv
_atom_site_adp_type
_atom_site_occupancy
_atom_site_symmetry_multiplicity
_atom_site_calc_flag
_atom_site_refinement_flags
O1 O -0.18932(13) 0.17850(11) 0.88551(8) 0.0310(2) Uani 1 1 d .
N1 N 0.04188(12) 0.27265(10) 0.41153(8) 0.01680(18) Uani 1 1 d .
N2 N 0.29857(13) 0.17500(11) 0.24420(9) 0.0217(2) Uani 1 1 d .
N3 N 0.11047(13) 0.40795(11) 0.18993(9) 0.0235(2) Uani 1 1 d .
N4 N -0.37223(15) 0.45958(13) 0.29107(10) 0.0294(2) Uani 1 1 d .
C1 C 0.12497(15) 0.05639(13) 0.79979(10) 0.0225(2) Uani 1 1 d .
H1A H 0.0995 -0.0584 0.7846 0.027 Uiso 1 1 calc R
H1B H 0.1482 0.0597 0.8964 0.027 Uiso 1 1 calc R
C2 C -0.05482(15) 0.15815(12) 0.78591(10) 0.0205(2) Uani 1 1 d .
C3 C -0.05793(14) 0.22479(12) 0.64330(10) 0.0182(2) Uani 1 1 d .
C4 C 0.09505(14) 0.20242(11) 0.53073(10) 0.0166(2) Uani 1 1 d .
C5 C 0.28530(14) 0.12092(12) 0.54191(10) 0.0201(2) Uani 1 1 d .
H5A H 0.3961 0.1817 0.4801 0.024 Uiso 1 1 calc R
H5B H 0.2859 0.0086 0.5117 0.024 Uiso 1 1 calc R
C6 C 0.30951(15) 0.11656(13) 0.69487(10) 0.0222(2) Uani 1 1 d .
H6A H 0.4212 0.0442 0.7064 0.027 Uiso 1 1 calc R
H6B H 0.3421 0.2275 0.7163 0.027 Uiso 1 1 calc R
C7 C -0.20970(14) 0.31247(12) 0.59321(10) 0.0198(2) Uani 1 1 d .
H7A H -0.3317 0.3453 0.6477 0.024 Uiso 1 1 calc R
C8 C -0.14660(14) 0.34080(12) 0.45105(10) 0.0182(2) Uani 1 1 d .
C9 C 0.15850(14) 0.28616(12) 0.27296(10) 0.0174(2) Uani 1 1 d .
C10 C 0.22104(16) 0.42015(14) 0.05959(11) 0.0258(2) Uani 1 1 d .
H10A H 0.1922 0.5039 -0.0056 0.031 Uiso 1 1 calc R
C11 C 0.37539(16) 0.31535(14) 0.01659(10) 0.0239(2) Uani 1 1 d .
H11A H 0.4547 0.3267 -0.0754 0.029 Uiso 1 1 calc R
C12 C 0.40853(16) 0.19333(14) 0.11390(11) 0.0242(2) Uani 1 1 d .
H12A H 0.5136 0.1193 0.0875 0.029 Uiso 1 1 calc R
C13 C -0.26122(15) 0.40897(12) 0.35595(11) 0.0214(2) Uani 1 1 d .

loop_
_atom_site_aniso_label
_atom_site_aniso_U_11
_atom_site_aniso_U_22
_atom_site_aniso_U_33
_atom_site_aniso_U_23
_atom_site_aniso_U_13
_atom_site_aniso_U_12
O1 0.0285(4) 0.0404(5) 0.0185(4) 0.0020(3) 0.0060(3) 0.0070(3)
N1 0.0151(4) 0.0192(4) 0.0148(4) -0.0001(3) -0.0006(3) 0.0027(3)
N2 0.0225(4) 0.0242(4) 0.0164(4) -0.0011(3) 0.0001(3) 0.0051(3)
N3 0.0222(4) 0.0261(4) 0.0197(4) 0.0036(3) -0.0005(3) 0.0037(3)
N4 0.0253(5) 0.0349(5) 0.0271(5) 0.0026(4) -0.0059(4) 0.0071(4)
C1 0.0221(5) 0.0265(5) 0.0178(4) 0.0029(4) -0.0030(4) 0.0017(4)
C2 0.0204(5) 0.0226(5) 0.0165(4) -0.0001(3) -0.0001(3) -0.0005(4)
C3 0.0167(4) 0.0203(4) 0.0162(4) -0.0008(3) -0.0002(3) 0.0014(3)
C4 0.0168(4) 0.0174(4) 0.0150(4) -0.0005(3) -0.0018(3) 0.0009(3)
C5 0.0173(4) 0.0249(5) 0.0168(4) 0.0003(3) -0.0015(3) 0.0047(4)
C6 0.0186(5) 0.0292(5) 0.0181(5) 0.0011(4) -0.0035(4) 0.0028(4)
C7 0.0165(4) 0.0221(5) 0.0193(5) -0.0011(3) -0.0001(3) 0.0028(3)
C8 0.0149(4) 0.0191(4) 0.0194(4) -0.0005(3) -0.0010(3) 0.0025(3)
C9 0.0166(4) 0.0199(4) 0.0150(4) -0.0012(3) -0.0015(3) -0.0010(3)
C10 0.0249(5) 0.0317(5) 0.0184(5) 0.0056(4) -0.0020(4) 0.0019(4)
C11 0.0223(5) 0.0333(6) 0.0146(4) -0.0007(4) -0.0002(4) -0.0007(4)
C12 0.0230(5) 0.0299(5) 0.0180(5) -0.0037(4) 0.0005(4) 0.0049(4)
C13 0.0192(5) 0.0221(5) 0.0215(5) -0.0004(4) -0.0014(4) 0.0028(4)

loop_
_atom_type_symbol
_atom_type_description
_atom_type_scat_dispersion_real
_atom_type_scat_dispersion_imag
_atom_type_scat_source
C C 0.0033 0.0016 'International Tables Vol C Tables 4.2.6.8 and 6.1.1.4'
H H 0.0000 0.0000 'International Tables Vol C Tables 4.2.6.8 and 6.1.1.4'
N N 0.0061 0.0033 'International Tables Vol C Tables 4.2.6.8 and 6.1.1.4'
O O 0.0106 0.0060 'International Tables Vol C Tables 4.2.6.8 and 6.1.1.4'

loop_
_geom_angle_atom_site_label_1
_geom_angle_atom_site_label_2
_geom_angle_atom_site_label_3
_geom_angle
C4 N1 C8 107.94(8)
C4 N1 C9 127.26(8)
C8 N1 C9 124.67(8)
C9 N2 C12 114.48(9)
C9 N3 C10 114.81(9)
C2 C1 C6 112.29(8)
O1 C2 C3 122.66(10)
O1 C2 C1 122.49(9)
C3 C2 C1 114.82(8)
C4 C3 C7 108.49(8)
C4 C3 C2 122.59(9)
C7 C3 C2 128.86(9)
N1 C4 C3 107.99(8)
N1 C4 C5 127.43(8)
C3 C4 C5 124.55(9)
C4 C5 C6 108.88(8)
C1 C6 C5 113.00(8)
C8 C7 C3 106.77(8)
C7 C8 N1 108.82(8)
C7 C8 C13 125.83(9)
N1 C8 C13 124.90(9)
N3 C9 N2 128.92(9)
N3 C9 N1 115.10(8)
N2 C9 N1 115.98(8)
N3 C10 C11 122.38(10)
C12 C11 C10 116.65(9)
N2 C12 C11 122.72(9)
N4 C13 C8 172.16(11)

loop_
_geom_bond_atom_site_label_1
_geom_bond_atom_site_label_2
_geom_bond_distance
O1 C2 1.2206(12)
N1 C4 1.3758(12)
N1 C8 1.4060(12)
N1 C9 1.4231(11)
N2 C9 1.3266(13)
N2 C12 1.3405(13)
N3 C9 1.3241(13)
N3 C10 1.3409(13)
N4 C13 1.1485(14)
C1 C2 1.5160(14)
C1 C6 1.5289(14)
C2 C3 1.4613(13)
C3 C4 1.3825(13)
C3 C7 1.4162(13)
C4 C5 1.4923(13)
C5 C6 1.5327(13)
C7 C8 1.3691(13)
C8 C13 1.4215(14)
C10 C11 1.3815(15)
C11 C12 1.3802(15)

loop_
_geom_torsion_atom_site_label_1
_geom_torsion_atom_site_label_2
_geom_torsion_atom_site_label_3
_geom_torsion_atom_site_label_4
_geom_torsion
C6 C1 C2 O1 -149.55(10)
C6 C1 C2 C3 32.63(12)
O1 C2 C3 C4 179.62(10)
C1 C2 C3 C4 -2.56(14)
O1 C2 C3 C7 -3.47(17)
C1 C2 C3 C7 174.35(10)
C8 N1 C4 C3 0.46(11)
C9 N1 C4 C3 176.41(9)
C8 N1 C4 C5 -177.45(9)
C9 N1 C4 C5 -1.50(16)
C7 C3 C4 N1 -0.52(11)
C2 C3 C4 N1 176.94(9)
C7 C3 C4 C5 177.46(9)
C2 C3 C4 C5 -5.07(15)
N1 C4 C5 C6 159.83(9)
C3 C4 C5 C6 -17.76(13)
C2 C1 C6 C5 -57.01(12)
C4 C5 C6 C1 47.69(11)
C4 C3 C7 C8 0.38(11)
C2 C3 C7 C8 -176.88(10)
C3 C7 C8 N1 -0.10(11)
C3 C7 C8 C13 172.49(9)
C4 N1 C8 C7 -0.22(11)
C9 N1 C8 C7 -176.30(8)
C4 N1 C8 C13 -172.89(9)
C9 N1 C8 C13 11.03(15)
C10 N3 C9 N2 -0.73(17)
C10 N3 C9 N1 179.92(9)
C12 N2 C9 N3 2.09(16)
C12 N2 C9 N1 -178.57(8)
C4 N1 C9 N3 -154.87(10)
C8 N1 C9 N3 20.44(14)
C4 N1 C9 N2 25.70(14)
C8 N1 C9 N2 -158.99(9)
C9 N3 C10 C11 -1.18(16)
N3 C10 C11 C12 1.51(17)
C9 N2 C12 C11 -1.59(16)
C10 C11 C12 N2 -0.02(17)
C7 C8 C13 N4 -17.6(9)
N1 C8 C13 N4 153.8(8)
